data_2010547
loop_
_publ_author_name
'Kajiwara, Takashi '
'Ito, Tasuku '

_publ_section_title
;
 [Fe(C~12~H~8~N~3~O~2~)Cl~2~(<i>R</i>OH)], with <i>R</i> = Me and Et
;
_journal_issue 1
_journal_name_full 'Acta Crystallographica Section C'
_journal_page_first 22
_journal_page_last 23
_journal_paper_doi 10.1107/S010827019901272X
_journal_volume 56
_journal_year 2000
_chemical_formula_iupac '[Fe (C12 H8 N3 O2) Cl2 (C2 H6 O1)]'
_chemical_formula_moiety 'C14 H14 Cl2 Fe N3 O3'
_chemical_formula_sum 'C14 H14 Cl2 Fe N3 O3'
_chemical_formula_weight 399.03
_chemical_name_systematic
;
 ?
;
_space_group_IT_number 2
_symmetry_cell_setting triclinic
_symmetry_space_group_name_Hall '-P 1'
_symmetry_space_group_name_H-M 'P -1'
_audit_creation_method SHELXL-97
_cell_angle_alpha 99.7440(10)
_cell_angle_beta 99.9440(10)
_cell_angle_gamma 110.4830(10)
_cell_formula_units_Z 2
_cell_length_a 8.5609(6)
_cell_length_b 8.5998(6)
_cell_length_c 12.0245(9)
_cell_measurement_reflns_used 3161
_cell_measurement_temperature 193(2)
_cell_measurement_theta_max 26.02
_cell_measurement_theta_min 1.78
_cell_volume 791.13(10)
_computing_cell_refinement 'SMART and SAINT (Bruker, 1998)'
_computing_data_collection 'SMART (Bruker, 1998)'
_computing_data_reduction SAINT
_computing_molecular_graphics 'TEXSAN (Molecular Structure Corporation & Rigaku Corporation, 1998)'
_computing_publication_material SHELXL97
_computing_structure_refinement 'SHELXL97 (Sheldrick, 1997)'
_computing_structure_solution 'SIR92 (Altomare et al., 1994)'
_diffrn_ambient_temperature 193(2)
_diffrn_measured_fraction_theta_full .979
_diffrn_measured_fraction_theta_max .979
_diffrn_measurement_device_type 'Bruker CCD area-detector'
_diffrn_measurement_method \w
_diffrn_radiation_monochromator graphite
_diffrn_radiation_source 'fine-focus sealed tube'
_diffrn_radiation_type MoK\a
_diffrn_radiation_wavelength .71073
_diffrn_reflns_av_R_equivalents .0352
_diffrn_reflns_av_sigmaI/netI .0380
_diffrn_reflns_limit_h_max 9
_diffrn_reflns_limit_h_min -10
_diffrn_reflns_limit_k_max 10
_diffrn_reflns_limit_k_min -10
_diffrn_reflns_limit_l_max 14
_diffrn_reflns_limit_l_min -9
_diffrn_reflns_number 4571
_diffrn_reflns_theta_full 26.02
_diffrn_reflns_theta_max 26.02
_diffrn_reflns_theta_min 1.78
_diffrn_standards_decay_% none
_exptl_absorpt_coefficient_mu 1.308
_exptl_absorpt_correction_T_max .862
_exptl_absorpt_correction_T_min .688
_exptl_absorpt_correction_type multi-scan
_exptl_absorpt_process_details '(SADABS; Sheldrick, 1996)'
_exptl_crystal_colour yellow
_exptl_crystal_density_diffrn 1.675
_exptl_crystal_density_method 'not measured'
_exptl_crystal_description prismatic
_exptl_crystal_F_000 406
_exptl_crystal_size_max .32
_exptl_crystal_size_mid .28
_exptl_crystal_size_min .15
_refine_diff_density_max .37
_refine_diff_density_min -.28
_refine_ls_extinction_method none
_refine_ls_goodness_of_fit_ref 1.027
_refine_ls_hydrogen_treatment refall
_refine_ls_matrix_type full
_refine_ls_number_parameters 264
_refine_ls_number_reflns 3059
_refine_ls_number_restraints 0
_refine_ls_restrained_S_all 1.027
_refine_ls_R_factor_all .033
_refine_ls_R_factor_gt .028
_refine_ls_shift/su_max .003
_refine_ls_shift/su_mean .000
_refine_ls_structure_factor_coef Fsqd
_refine_ls_weighting_details 'calc w = 1/[\s^2^(Fo^2^)+(0.0389P)^2^+0.2465P] where P = (Fo^2^+2Fc^2^)/3'
_refine_ls_weighting_scheme calc
_refine_ls_wR_factor_ref .075
_reflns_number_gt 2691
_reflns_number_total 3059
_reflns_threshold_expression >2sigma(I)
_cod_data_source_file oa1093.cif
_cod_data_source_block II
_cod_depositor_comments
;
The following automatic conversions were performed:
'_symmetry_cell_setting' value 'Triclinic' changed to 'triclinic'
according to '/home/saulius/struct/CIF-dictionaries/cif_core.dic'
dictionary named 'cif_core.dic' version 2.4.1 from 2010-06-29.

Automatic conversion script
Id: cif_fix_enum 1527 2010-12-29 10:47:43Z saulius 

The following automatic conversions were performed:

'_symmetry_cell_setting' value 'Triclinic' changed to 'triclinic'
according to /home/saulius/struct/CIF-dictionaries/cif_core.dic
dictionary named 'cif_core.dic' version 2.4.1 from 2010-06-29.

Automatic conversion script
Id: cif_fix_values 1715 2011-07-08 13:25:40Z adriana 
;
_cod_database_code 2010547

loop_
_symmetry_equiv_pos_as_xyz
'x, y, z'
'-x, -y, -z'

loop_
_atom_site_label
_atom_site_fract_x
_atom_site_fract_y
_atom_site_fract_z
_atom_site_U_iso_or_equiv
_atom_site_adp_type
_atom_site_calc_flag
_atom_site_refinement_flags
_atom_site_occupancy
_atom_site_disorder_assembly
_atom_site_disorder_group
_atom_site_type_symbol
Fe1 .66512(3) .31533(3) .72254(2) .02057(10) Uani d . 1 . . Fe
Cl1 .61903(7) .33115(7) .53504(4) .03560(14) Uani d . 1 . . Cl
Cl2 .39447(6) .12413(6) .71313(4) .03126(13) Uani d . 1 . . Cl
O1 .81567(19) .51071(19) 1.08479(11) .0297(3) Uani d . 1 . . O
O2 .9072(2) .2308(2) 1.02608(13) .0349(4) Uani d . 1 . . O
O3 .93087(18) .49660(18) .74288(12) .0236(3) Uani d . 1 . . O
N1 .6237(2) .5311(2) .80573(14) .0224(3) Uani d . 1 . . N
N2 .7669(2) .3437(2) .89801(13) .0203(3) Uani d . 1 . . N
N3 .7688(2) .1246(2) .71827(14) .0241(3) Uani d . 1 . . N
C1 .5478(3) .6206(3) .7515(2) .0292(4) Uani d . 1 . . C
C2 .5196(3) .7554(3) .8131(2) .0366(5) Uani d . 1 . . C
C3 .5696(3) .7984(3) .9332(2) .0388(5) Uani d . 1 . . C
C4 .6484(3) .7079(3) .9902(2) .0304(5) Uani d . 1 . . C
C5 .6730(2) .5747(2) .92283(16) .0219(4) Uani d . 1 . . C
C6 .7603(2) .4718(2) .97891(16) .0222(4) Uani d . 1 . . C
C7 .8471(2) .2374(2) .92870(17) .0234(4) Uani d . 1 . . C
C8 .8532(2) .1199(2) .82211(17) .0238(4) Uani d . 1 . . C
C9 .9402(3) .0123(3) .8312(2) .0325(5) Uani d . 1 . . C
C10 .9365(3) -.0954(3) .7306(2) .0428(6) Uani d . 1 . . C
C11 .8453(3) -.0958(3) .6254(2) .0433(6) Uani d . 1 . . C
C12 .7623(3) .0165(3) .6212(2) .0329(5) Uani d . 1 . . C
C13 1.0426(3) .5283(3) .66527(19) .0325(5) Uani d . 1 . . C
C14 1.0974(4) .3882(3) .6272(2) .0442(6) Uani d . 1 . . C
H1 .518(3) .590(3) .678(2) .030(6) Uiso d . 1 . . H
H2 .460(4) .814(4) .770(2) .054(8) Uiso d . 1 . . H
H3A .550(3) .889(3) .979(2) .040(7) Uiso d . 1 . . H
H3B .985(3) .519(3) .798(2) .030(7) Uiso d . 1 . . H
H4 .685(3) .733(3) 1.075(2) .031(6) Uiso d . 1 . . H
H9 .993(4) .010(3) .902(2) .051(8) Uiso d . 1 . . H
H10 .996(3) -.172(3) .731(2) .047(7) Uiso d . 1 . . H
H11 .841(3) -.166(3) .552(2) .046(7) Uiso d . 1 . . H
H12 .704(3) .025(3) .554(2) .027(6) Uiso d . 1 . . H
H13A .979(3) .552(3) .599(2) .037(6) Uiso d . 1 . . H
H13B 1.135(3) .639(3) .701(2) .039(7) Uiso d . 1 . . H
H14A 1.161(4) .361(3) .703(3) .050(8) Uiso d . 1 . . H
H14B 1.191(4) .424(4) .574(3) .072(10) Uiso d . 1 . . H
H14C .986(5) .268(5) .564(3) .088(11) Uiso d . 1 . . H

loop_
_atom_site_aniso_label
_atom_site_aniso_U_11
_atom_site_aniso_U_22
_atom_site_aniso_U_33
_atom_site_aniso_U_12
_atom_site_aniso_U_13
_atom_site_aniso_U_23
Fe1 .02427(16) .02205(16) .01501(15) .01079(12) .00068(10) .00417(10)
Cl1 .0370(3) .0436(3) .0188(2) .0099(2) -.0020(2) .0109(2)
Cl2 .0260(3) .0311(3) .0314(3) .0077(2) .0048(2) .0042(2)
O1 .0347(8) .0350(8) .0162(7) .0142(7) .0015(6) .0016(6)
O2 .0450(9) .0415(9) .0251(8) .0238(8) .0036(7) .0160(7)
O3 .0238(7) .0287(7) .0158(7) .0101(6) .0008(6) .0041(6)
N1 .0198(8) .0220(8) .0258(8) .0091(6) .0023(6) .0081(6)
N2 .0237(8) .0220(8) .0164(7) .0115(7) .0022(6) .0051(6)
N3 .0267(8) .0194(8) .0244(8) .0092(7) .0044(7) .0024(6)
C1 .0243(10) .0284(10) .0358(12) .0111(8) .0026(9) .0138(9)
C2 .0262(11) .0273(11) .0612(16) .0132(9) .0093(10) .0191(11)
C3 .0333(12) .0246(11) .0632(16) .0146(9) .0200(11) .0075(10)
C4 .0276(11) .0247(10) .0374(13) .0090(8) .0115(9) .0028(9)
C5 .0197(9) .0208(9) .0236(10) .0064(7) .0052(7) .0042(7)
C6 .0209(9) .0231(9) .0212(10) .0071(8) .0045(7) .0060(7)
C7 .0213(9) .0238(9) .0246(10) .0077(8) .0035(8) .0095(8)
C8 .0222(9) .0184(9) .0290(10) .0063(8) .0042(8) .0072(8)
C9 .0303(11) .0270(11) .0445(13) .0150(9) .0078(10) .0133(9)
C10 .0387(13) .0286(12) .0659(17) .0201(11) .0146(12) .0070(11)
C11 .0482(14) .0292(12) .0506(15) .0180(11) .0163(12) -.0052(11)
C12 .0361(12) .0279(11) .0290(12) .0104(9) .0061(9) -.0012(9)
C13 .0292(11) .0432(13) .0241(10) .0120(10) .0070(9) .0104(9)
C14 .0499(15) .0454(14) .0414(14) .0193(12) .0195(12) .0113(11)

loop_
_atom_type_symbol
_atom_type_description
_atom_type_scat_dispersion_real
_atom_type_scat_dispersion_imag
_atom_type_scat_source
H H .0000 .0000 'International Tables Vol C Tables 4.2.6.8 and 6.1.1.4'
C C .0033 .0016 'International Tables Vol C Tables 4.2.6.8 and 6.1.1.4'
O O .0106 .0060 'International Tables Vol C Tables 4.2.6.8 and 6.1.1.4'
N N .0061 .0033 'International Tables Vol C Tables 4.2.6.8 and 6.1.1.4'
Cl Cl .1484 .1585 'International Tables Vol C Tables 4.2.6.8 and 6.1.1.4'
Fe Fe .3463 .8444 'International Tables Vol C Tables 4.2.6.8 and 6.1.1.4'

loop_
_geom_angle_atom_site_label_1
_geom_angle_atom_site_label_2
_geom_angle_atom_site_label_3
_geom_angle
_geom_angle_publ_flag
N2 Fe1 N1 77.00(6) yes
N2 Fe1 N3 77.37(6) yes
N3 Fe1 N1 154.07(6) yes
N1 Fe1 O3 86.00(6) yes
N2 Fe1 O3 80.23(6) yes
N3 Fe1 O3 85.88(6) yes
N1 Fe1 Cl1 101.72(5) yes
N2 Fe1 Cl1 166.05(5) yes
N3 Fe1 Cl1 102.18(5) yes
O3 Fe1 Cl1 85.83(4) yes
N1 Fe1 Cl2 93.93(5) yes
N2 Fe1 Cl2 96.11(5) yes
N3 Fe1 Cl2 92.62(5) yes
Cl1 Fe1 Cl2 97.84(2) yes
O3 Fe1 Cl2 176.26(4) yes
C13 O3 Fe1 133.77(13) no
C5 N1 C1 118.71(18) no
C5 N1 Fe1 115.58(12) no
C1 N1 Fe1 125.66(15) no
C6 N2 Fe1 119.18(12) yes
C7 N2 Fe1 118.74(12) yes
C6 N2 C7 122.00(15) yes
C12 N3 C8 119.15(18) no
C12 N3 Fe1 125.16(15) no
C8 N3 Fe1 115.62(12) no
N1 C1 C2 121.7(2) no
C3 C2 C1 119.1(2) no
C2 C3 C4 119.8(2) no
C3 C4 C5 118.0(2) no
N1 C5 C4 122.66(18) no
N1 C5 C6 116.37(16) no
C4 C5 C6 120.96(18) no
O1 C6 N2 128.79(18) no
O1 C6 C5 119.43(17) no
N2 C6 C5 111.77(16) no
O2 C7 N2 127.85(18) no
O2 C7 C8 120.83(17) no
N2 C7 C8 111.33(16) no
N3 C8 C9 121.75(19) no
N3 C8 C7 116.62(16) no
C9 C8 C7 121.63(19) no
C10 C9 C8 118.7(2) no
C11 C10 C9 119.7(2) no
C10 C11 C12 119.1(2) no
N3 C12 C11 121.5(2) no
O3 C13 C14 114.76(19) no

loop_
_geom_bond_atom_site_label_1
_geom_bond_atom_site_label_2
_geom_bond_site_symmetry_2
_geom_bond_distance
_geom_bond_publ_flag
Fe1 N1 . 2.1269(16) yes
Fe1 N2 . 2.0767(15) yes
Fe1 N3 . 2.1187(16) yes
Fe1 O3 . 2.2051(15) yes
Fe1 Cl1 . 2.2564(6) yes
Fe1 Cl2 . 2.2946(6) yes
O1 C6 . 1.222(2) yes
O2 C7 . 1.214(2) yes
O3 C13 . 1.440(3) no
N1 C1 . 1.347(2) no
N1 C5 . 1.344(2) no
N2 C6 . 1.365(2) yes
N2 C7 . 1.381(2) yes
N3 C8 . 1.345(3) no
N3 C12 . 1.343(3) no
C1 C2 . 1.386(3) no
C2 C3 . 1.378(4) no
C3 C4 . 1.385(3) no
C4 C5 . 1.388(3) no
C5 C6 . 1.512(3) no
C7 C8 . 1.513(3) no
C8 C9 . 1.382(3) no
C9 C10 . 1.382(3) no
C10 C11 . 1.366(4) no
C11 C12 . 1.388(3) no
C13 C14 . 1.471(3) no
